data_4512416
loop_
_publ_author_name
'Surov, Artem O.'
'Simagina, Anna A.'
'Manin, Nikolay G.'
'Kuzmina, Lyudmila G.'
'Churakov, Andrei V.'
'Perlovich, German L.'

_publ_section_title
;
 Fenamate Cocrystals with 4,4&#x2032;-Bipyridine: Structural and
 Thermodynamic Aspects
;
_journal_issue 1
_journal_name_full 'Crystal Growth &amp; Design'
_journal_page_first 228
_journal_paper_doi 10.1021/cg5012633
_journal_volume 15
_journal_year 2015
_chemical_formula_moiety '2(C13 H9 F3 N2 O2), C10 H8 N2'
_chemical_formula_sum 'C36 H26 F6 N6 O4'
_chemical_formula_weight 720.63
_chemical_name_systematic
; 
 ? 
;
_space_group_IT_number 15
_symmetry_cell_setting monoclinic
_symmetry_space_group_name_Hall '-C 2yc'
_symmetry_space_group_name_H-M 'C 1 2/c 1'
_atom_sites_solution_hydrogens difmap
_atom_sites_solution_primary direct
_atom_sites_solution_secondary difmap
_audit_creation_method SHELXL-97
_cell_angle_alpha 90.00
_cell_angle_beta 111.386(2)
_cell_angle_gamma 90.00
_cell_formula_units_Z 4
_cell_length_a 26.000(4)
_cell_length_b 6.7394(10)
_cell_length_c 19.854(3)
_cell_measurement_reflns_used 2603
_cell_measurement_temperature 173(2)
_cell_measurement_theta_max 29.331
_cell_measurement_theta_min 2.203
_cell_volume 3239.4(8)
_computing_cell_refinement 'SAINT (Bruker, 2008)'
_computing_data_collection '<i>APEX2</i> (Bruker, 2008)'
_computing_data_reduction 'SAINT (Bruker, 2008)'
_computing_molecular_graphics 'SHELXTL (Sheldrick, 2008)'
_computing_publication_material 'SHELXTL (Sheldrick, 2008)'
_computing_structure_refinement 'SHELXTL (Sheldrick, 2008)'
_computing_structure_solution 'SHELXTL (Sheldrick, 2008)'
_diffrn_ambient_temperature 173(2)
_diffrn_measured_fraction_theta_full 0.997
_diffrn_measured_fraction_theta_max 0.997
_diffrn_measurement_device_type 'Bruker SMART APEX II'
_diffrn_measurement_method \w
_diffrn_radiation_monochromator graphite
_diffrn_radiation_source 'fine-focus sealed tube'
_diffrn_radiation_type MoK\a
_diffrn_radiation_wavelength 0.71073
_diffrn_reflns_av_R_equivalents 0.0384
_diffrn_reflns_av_sigmaI/netI 0.0346
_diffrn_reflns_limit_h_max 31
_diffrn_reflns_limit_h_min -32
_diffrn_reflns_limit_k_max 8
_diffrn_reflns_limit_k_min -8
_diffrn_reflns_limit_l_max 25
_diffrn_reflns_limit_l_min -24
_diffrn_reflns_number 13319
_diffrn_reflns_theta_full 27.00
_diffrn_reflns_theta_max 27.00
_diffrn_reflns_theta_min 2.23
_diffrn_standards_decay_% 0
_diffrn_standards_interval_time 0
_diffrn_standards_number 0
_exptl_absorpt_coefficient_mu 0.122
_exptl_absorpt_correction_T_max 0.9760
_exptl_absorpt_correction_T_min 0.9702
_exptl_absorpt_correction_type multi-scan
_exptl_absorpt_process_details 'SADABS (Bruker, 2008)'
_exptl_crystal_colour colourless
_exptl_crystal_density_diffrn 1.478
_exptl_crystal_density_method 'not measured'
_exptl_crystal_description block
_exptl_crystal_F_000 1480
_exptl_crystal_size_max 0.25
_exptl_crystal_size_mid 0.25
_exptl_crystal_size_min 0.20
_refine_diff_density_max 0.357
_refine_diff_density_min -0.299
_refine_diff_density_rms 0.042
_refine_ls_extinction_coef 0.0013(2)
_refine_ls_extinction_expression Fc^*^=kFc[1+0.001xFc^2^\l^3^/sin(2\q)]^-1/4^
_refine_ls_extinction_method SHELXL
_refine_ls_goodness_of_fit_ref 1.031
_refine_ls_hydrogen_treatment refall
_refine_ls_matrix_type full
_refine_ls_number_parameters 288
_refine_ls_number_reflns 3523
_refine_ls_number_restraints 0
_refine_ls_restrained_S_all 1.031
_refine_ls_R_factor_all 0.0567
_refine_ls_R_factor_gt 0.0423
_refine_ls_shift/su_max 0.000
_refine_ls_shift/su_mean 0.000
_refine_ls_structure_factor_coef Fsqd
_refine_ls_weighting_details 'calc w=1/[\s^2^(Fo^2^)+(0.0469P)^2^+2.4794P] where P=(Fo^2^+2Fc^2^)/3'
_refine_ls_weighting_scheme calc
_refine_ls_wR_factor_gt 0.1026
_refine_ls_wR_factor_ref 0.1115
_reflns_number_gt 2732
_reflns_number_total 3523
_reflns_threshold_expression I>2\s(I)
_cod_data_source_file cg5012633_si_004.cif
_cod_data_source_block NFA-BP
_cod_depositor_comments 'Adding full bibliography for 4512412--4512416.cif.'
_cod_original_cell_volume 3239.3(8)
_cod_original_sg_symbol_H-M 'C 2/c'
_cod_database_code 4512416

loop_
_symmetry_equiv_pos_as_xyz
'x, y, z'
'-x, y, -z+1/2'
'x+1/2, y+1/2, z'
'-x+1/2, y+1/2, -z+1/2'
'-x, -y, -z'
'x, -y, z-1/2'
'-x+1/2, -y+1/2, -z'
'x+1/2, -y+1/2, z-1/2'

loop_
_atom_site_label
_atom_site_type_symbol
_atom_site_fract_x
_atom_site_fract_y
_atom_site_fract_z
_atom_site_U_iso_or_equiv
_atom_site_adp_type
_atom_site_occupancy
_atom_site_symmetry_multiplicity
_atom_site_calc_flag
N1 N 0.19215(6) 0.2793(2) 0.34145(7) 0.0281(3) Uani 1 1 d
N3 N 0.10198(5) 0.23169(19) 0.26114(7) 0.0264(3) Uani 1 1 d
O1 O 0.24803(5) 0.21320(18) 0.17020(6) 0.0321(3) Uani 1 1 d
O2 O 0.27265(5) 0.23207(19) 0.28966(6) 0.0358(3) Uani 1 1 d
C11 C 0.17694(6) 0.2058(2) 0.21687(8) 0.0241(3) Uani 1 1 d
C12 C 0.15610(6) 0.2376(2) 0.27298(8) 0.0231(3) Uani 1 1 d
C13 C 0.06708(7) 0.1955(2) 0.19383(9) 0.0296(4) Uani 1 1 d
C14 C 0.08304(7) 0.1603(3) 0.13591(9) 0.0319(4) Uani 1 1 d
C15 C 0.13883(7) 0.1654(2) 0.14813(9) 0.0284(4) Uani 1 1 d
C16 C 0.23675(7) 0.2179(2) 0.22941(8) 0.0257(3) Uani 1 1 d
C21 C 0.18182(7) 0.3411(2) 0.40265(8) 0.0253(3) Uani 1 1 d
C22 C 0.13387(7) 0.2977(2) 0.41535(9) 0.0276(4) Uani 1 1 d
C23 C 0.12910(7) 0.3584(3) 0.47979(9) 0.0297(4) Uani 1 1 d
C24 C 0.17090(7) 0.4627(3) 0.53192(9) 0.0325(4) Uani 1 1 d
C25 C 0.21811(7) 0.5081(3) 0.51824(9) 0.0318(4) Uani 1 1 d
C26 C 0.22363(7) 0.4485(2) 0.45494(9) 0.0286(4) Uani 1 1 d
C27 C 0.07646(8) 0.3139(3) 0.49054(10) 0.0416(5) Uani 1 1 d
F1 F 0.03481(5) 0.4273(3) 0.44996(8) 0.0763(5) Uani 1 1 d
F2 F 0.05863(6) 0.1280(2) 0.47127(8) 0.0745(5) Uani 1 1 d
F3 F 0.07959(5) 0.3339(3) 0.55809(6) 0.0709(5) Uani 1 1 d
N2 N 0.35461(6) 0.2459(2) 0.19948(7) 0.0284(3) Uani 1 1 d
C1 C 0.37826(7) 0.2837(2) 0.15112(9) 0.0301(4) Uani 1 1 d
C2 C 0.43462(7) 0.2840(2) 0.16860(9) 0.0285(4) Uani 1 1 d
C3 C 0.46948(7) 0.2416(2) 0.23938(8) 0.0242(3) Uani 1 1 d
C4 C 0.44465(7) 0.2020(2) 0.28908(9) 0.0279(4) Uani 1 1 d
C5 C 0.38790(7) 0.2064(2) 0.26725(9) 0.0295(4) Uani 1 1 d
H11 H 0.2903(13) 0.230(4) 0.1800(15) 0.092(9) Uiso 1 1 d
H12 H 0.2272(9) 0.283(3) 0.3451(11) 0.045(6) Uiso 1 1 d
H1 H 0.3538(8) 0.313(3) 0.1006(11) 0.042(5) Uiso 1 1 d
H2 H 0.4491(8) 0.316(3) 0.1313(10) 0.035(5) Uiso 1 1 d
H4 H 0.4660(8) 0.166(3) 0.3377(10) 0.033(5) Uiso 1 1 d
H5 H 0.3694(8) 0.175(3) 0.2998(10) 0.041(5) Uiso 1 1 d
H13 H 0.0275(8) 0.191(3) 0.1876(10) 0.035(5) Uiso 1 1 d
H14 H 0.0551(8) 0.132(3) 0.0891(10) 0.042(5) Uiso 1 1 d
H15 H 0.1526(7) 0.143(3) 0.1097(10) 0.032(5) Uiso 1 1 d
H22 H 0.1046(8) 0.224(3) 0.3801(10) 0.038(5) Uiso 1 1 d
H24 H 0.1677(8) 0.502(3) 0.5768(10) 0.039(5) Uiso 1 1 d
H25 H 0.2470(8) 0.580(3) 0.5536(10) 0.037(5) Uiso 1 1 d
H26 H 0.2557(8) 0.478(3) 0.4444(9) 0.031(5) Uiso 1 1 d

loop_
_atom_site_aniso_label
_atom_site_aniso_U_11
_atom_site_aniso_U_22
_atom_site_aniso_U_33
_atom_site_aniso_U_23
_atom_site_aniso_U_13
_atom_site_aniso_U_12
N1 0.0231(8) 0.0395(8) 0.0235(7) -0.0033(6) 0.0106(6) 0.0001(6)
N3 0.0240(7) 0.0289(7) 0.0274(7) 0.0020(5) 0.0106(6) 0.0006(5)
O1 0.0277(7) 0.0465(7) 0.0254(6) -0.0001(5) 0.0138(5) 0.0001(5)
O2 0.0261(6) 0.0560(8) 0.0259(6) -0.0029(5) 0.0103(5) 0.0004(5)
C11 0.0259(8) 0.0229(7) 0.0244(8) 0.0021(6) 0.0104(6) 0.0010(6)
C12 0.0251(8) 0.0211(7) 0.0232(7) 0.0018(6) 0.0091(6) 0.0012(6)
C13 0.0234(9) 0.0322(9) 0.0322(9) 0.0021(7) 0.0089(7) -0.0012(7)
C14 0.0282(9) 0.0389(9) 0.0252(8) -0.0012(7) 0.0058(7) -0.0023(7)
C15 0.0305(9) 0.0321(8) 0.0235(8) 0.0000(6) 0.0108(7) -0.0002(7)
C16 0.0278(9) 0.0260(8) 0.0254(8) 0.0005(6) 0.0122(7) 0.0016(6)
C21 0.0279(8) 0.0264(8) 0.0221(7) 0.0021(6) 0.0095(6) 0.0045(6)
C22 0.0272(9) 0.0316(9) 0.0244(8) -0.0002(6) 0.0100(7) 0.0002(7)
C23 0.0306(9) 0.0341(9) 0.0260(8) 0.0021(7) 0.0123(7) 0.0038(7)
C24 0.0376(10) 0.0378(9) 0.0229(8) -0.0023(7) 0.0120(7) 0.0051(7)
C25 0.0337(9) 0.0322(9) 0.0255(8) -0.0032(7) 0.0060(7) -0.0009(7)
C26 0.0264(9) 0.0318(9) 0.0279(8) 0.0015(7) 0.0102(7) 0.0003(7)
C27 0.0402(11) 0.0588(12) 0.0302(9) -0.0026(8) 0.0181(8) -0.0020(9)
F1 0.0379(7) 0.1186(13) 0.0785(10) 0.0323(9) 0.0284(7) 0.0201(8)
F2 0.0741(10) 0.0773(10) 0.0960(11) -0.0240(8) 0.0597(9) -0.0343(8)
F3 0.0567(8) 0.1317(13) 0.0364(7) -0.0131(7) 0.0313(6) -0.0205(8)
N2 0.0266(7) 0.0284(7) 0.0323(8) -0.0038(6) 0.0131(6) -0.0017(5)
C1 0.0281(9) 0.0333(9) 0.0295(9) -0.0019(7) 0.0113(7) -0.0007(7)
C2 0.0296(9) 0.0318(9) 0.0285(8) -0.0014(7) 0.0158(7) -0.0021(7)
C3 0.0262(8) 0.0205(7) 0.0279(8) -0.0018(6) 0.0122(7) -0.0006(6)
C4 0.0280(9) 0.0295(8) 0.0279(8) 0.0005(7) 0.0121(7) -0.0009(7)
C5 0.0311(9) 0.0306(9) 0.0328(9) -0.0022(7) 0.0186(8) -0.0027(7)

loop_
_atom_type_symbol
_atom_type_description
_atom_type_scat_dispersion_real
_atom_type_scat_dispersion_imag
_atom_type_scat_source
C C 0.0033 0.0016 'International Tables Vol C Tables 4.2.6.8 and 6.1.1.4'
H H 0.0000 0.0000 'International Tables Vol C Tables 4.2.6.8 and 6.1.1.4'
N N 0.0061 0.0033 'International Tables Vol C Tables 4.2.6.8 and 6.1.1.4'
O O 0.0106 0.0060 'International Tables Vol C Tables 4.2.6.8 and 6.1.1.4'
F F 0.0171 0.0103 'International Tables Vol C Tables 4.2.6.8 and 6.1.1.4'

loop_
_geom_angle_atom_site_label_1
_geom_angle_atom_site_label_2
_geom_angle_atom_site_label_3
_geom_angle
_geom_angle_site_symmetry_3
C12 N1 C21 130.09(14) .
C12 N1 H12 113.4(13) .
C21 N1 H12 115.9(13) .
C13 N3 C12 117.88(14) .
C16 O1 H11 113.1(15) .
C15 C11 C12 117.41(15) .
C15 C11 C16 120.22(14) .
C12 C11 C16 122.37(14) .
N3 C12 N1 118.35(14) .
N3 C12 C11 122.27(14) .
N1 C12 C11 119.37(14) .
N3 C13 C14 124.40(16) .
N3 C13 H13 115.2(11) .
C14 C13 H13 120.4(11) .
C13 C14 C15 117.76(16) .
C13 C14 H14 119.2(11) .
C15 C14 H14 123.1(11) .
C14 C15 C11 120.27(15) .
C14 C15 H15 121.8(10) .
C11 C15 H15 118.0(11) .
O2 C16 O1 122.54(15) .
O2 C16 C11 123.18(14) .
O1 C16 C11 114.28(14) .
C22 C21 N1 124.28(15) .
C22 C21 C26 118.64(15) .
N1 C21 C26 117.05(15) .
C21 C22 C23 119.44(16) .
C21 C22 H22 120.0(11) .
C23 C22 H22 120.5(11) .
C24 C23 C22 121.77(16) .
C24 C23 C27 120.35(15) .
C22 C23 C27 117.84(15) .
C25 C24 C23 118.34(15) .
C25 C24 H24 120.2(11) .
C23 C24 H24 121.4(11) .
C26 C25 C24 120.66(16) .
C26 C25 H25 120.3(11) .
C24 C25 H25 119.0(11) .
C25 C26 C21 121.13(16) .
C25 C26 H26 122.1(11) .
C21 C26 H26 116.8(11) .
F3 C27 F1 106.93(17) .
F3 C27 F2 105.78(17) .
F1 C27 F2 104.09(17) .
F3 C27 C23 113.90(16) .
F1 C27 C23 112.62(16) .
F2 C27 C23 112.77(16) .
C5 N2 C1 117.51(14) .
N2 C1 C2 122.93(16) .
N2 C1 H1 118.0(12) .
C2 C1 H1 119.1(12) .
C1 C2 C3 119.60(16) .
C1 C2 H2 118.8(11) .
C3 C2 H2 121.6(11) .
C4 C3 C2 117.10(15) .
C4 C3 C3 121.58(18) 2_655
C2 C3 C3 121.31(17) 2_655
C5 C4 C3 119.64(16) .
C5 C4 H4 119.1(11) .
C3 C4 H4 121.2(11) .
N2 C5 C4 123.22(16) .
N2 C5 H5 115.0(12) .
C4 C5 H5 121.7(12) .

loop_
_geom_bond_atom_site_label_1
_geom_bond_atom_site_label_2
_geom_bond_distance
_geom_bond_site_symmetry_2
N1 C12 1.370(2) .
N1 C21 1.400(2) .
N1 H12 0.89(2) .
N3 C13 1.336(2) .
N3 C12 1.340(2) .
O1 C16 1.3118(19) .
O1 H11 1.05(3) .
O2 C16 1.2235(19) .
C11 C15 1.390(2) .
C11 C12 1.421(2) .
C11 C16 1.485(2) .
C13 C14 1.378(2) .
C13 H13 0.99(2) .
C14 C15 1.381(2) .
C14 H14 0.967(19) .
C15 H15 0.966(18) .
C21 C22 1.390(2) .
C21 C26 1.400(2) .
C22 C23 1.391(2) .
C22 H22 0.96(2) .
C23 C24 1.388(2) .
C23 C27 1.491(3) .
C24 C25 1.384(3) .
C24 H24 0.961(19) .
C25 C26 1.376(2) .
C25 H25 0.953(19) .
C26 H26 0.953(18) .
C27 F3 1.321(2) .
C27 F1 1.330(2) .
C27 F2 1.342(2) .
N2 C5 1.334(2) .
N2 C1 1.340(2) .
C1 C2 1.377(2) .
C1 H1 0.99(2) .
C2 C3 1.396(2) .
C2 H2 0.969(19) .
C3 C4 1.388(2) .
C3 C3 1.486(3) 2_655
C4 C5 1.378(2) .
C4 H4 0.952(19) .
C5 H5 0.96(2) .

loop_
_geom_hbond_atom_site_label_D
_geom_hbond_atom_site_label_H
_geom_hbond_atom_site_label_A
_geom_hbond_distance_DH
_geom_hbond_distance_HA
_geom_hbond_distance_DA
_geom_hbond_angle_DHA
O1 H11 N2 1.05(3) 1.58(3) 2.6250(18) 176(3)
N1 H12 O2 0.89(2) 1.92(2) 2.6661(19) 141.0(19)
